data_9002247
loop_
_publ_author_name
'Barbier, J.'
'Grew, E. S.'
'Moore, P. B.'
'Su, S.-C.'

_publ_section_title
;
 Khmaralite, a new beryllium-bearing mineral related to sapphirine:
 A superstructure resulting from partial ordering of Be, Al and Si on
 tetrahedral sites
;
_journal_name_full 'American Mineralogist'
_journal_page_first 1650
_journal_page_last 1660
_journal_volume 84
_journal_year 1999
_chemical_formula_sum 'Al14.27 Be1.47 Fe1.99 Mg5.47 O40 Si4.8'
_chemical_name_mineral Khmaralite
_space_group_IT_number 14
_symmetry_space_group_name_Hall '-P 2ybc'
_symmetry_space_group_name_H-M 'P 1 21/c 1'
_cell_angle_alpha 90
_cell_angle_beta 90.90
_cell_angle_gamma 90
_cell_formula_units_Z 4
_cell_length_a 16.115
_cell_length_b 14.371
_cell_length_c 11.254
_cell_volume 2605.977
_database_code_amcsd 0002331
_exptl_crystal_density_diffrn 3.612
_cod_original_formula_sum 'Fe1.99 Al14.27 Mg5.47 Si4.8 Be1.47 O40'
_cod_database_code 9002247

loop_
_space_group_symop_operation_xyz
x,y,z
x,1/2-y,1/2+z
-x,1/2+y,1/2-z
-x,-y,-z

loop_
_atom_site_aniso_label
_atom_site_aniso_U_11
_atom_site_aniso_U_22
_atom_site_aniso_U_33
_atom_site_aniso_U_12
_atom_site_aniso_U_13
_atom_site_aniso_U_23
Fe1 0.00620 0.00470 0.00510 0.00020 0.00070 -0.00020
Al1_1 0.00620 0.00470 0.00510 0.00020 0.00070 -0.00020
Fe2 0.00590 0.00500 0.00520 0.00020 0.00090 0.00050
Al2_1 0.00590 0.00500 0.00520 0.00020 0.00090 0.00050
Fe3 0.00600 0.00380 0.00640 0.00000 0.00130 -0.00020
Al3_1 0.00600 0.00380 0.00640 0.00000 0.00130 -0.00020
Fe4 0.00660 0.00330 0.00760 0.00010 0.00230 0.00050
Mg4 0.00660 0.00330 0.00760 0.00010 0.00230 0.00050
Fe5_1 0.00780 0.00400 0.00490 0.00030 0.00050 -0.00030
Mg5 0.00780 0.00400 0.00490 0.00030 0.00050 -0.00030
Al5_1 0.00780 0.00400 0.00490 0.00030 0.00050 -0.00030
Fe6_1 0.00610 0.00580 0.00530 0.00030 0.00040 -0.00050
Mg6 0.00610 0.00580 0.00530 0.00030 0.00040 -0.00050
Fe7 0.00790 0.00390 0.00460 0.00010 0.00060 -0.00010
Al7_1 0.00790 0.00390 0.00460 0.00010 0.00060 -0.00010
Fe8 0.00680 0.00500 0.00440 -0.00060 0.00050 -0.00050
Al8 0.00680 0.00500 0.00440 -0.00060 0.00050 -0.00050
Fe9 0.00560 0.00550 0.00540 -0.00050 0.00130 -0.00110
Mg9 0.00560 0.00550 0.00540 -0.00050 0.00130 -0.00110
Al9_1 0.00560 0.00550 0.00540 -0.00050 0.00130 -0.00110
Fe10 0.00570 0.00490 0.00590 0.00010 0.00130 0.00100
Mg10 0.00570 0.00490 0.00590 0.00010 0.00130 0.00100
Al10_1 0.00570 0.00490 0.00590 0.00010 0.00130 0.00100
Fe11_1 0.00560 0.00390 0.00730 0.00000 0.00180 0.00000
Mg11 0.00560 0.00390 0.00730 0.00000 0.00180 0.00000
Al11_1 0.00560 0.00390 0.00730 0.00000 0.00180 0.00000
Fe12 0.00660 0.00330 0.00750 -0.00020 0.00250 0.00030
Mg12 0.00660 0.00330 0.00750 -0.00020 0.00250 0.00030
Fe13 0.00810 0.00500 0.00510 0.00190 0.00030 -0.00120
Mg13 0.00810 0.00500 0.00510 0.00190 0.00030 -0.00120
Fe14 0.00750 0.00440 0.00600 -0.00040 -0.00080 0.00080
Mg14 0.00750 0.00440 0.00600 -0.00040 -0.00080 0.00080
Fe15 0.00770 0.00420 0.00430 -0.00010 0.00080 0.00000
Al15 0.00770 0.00420 0.00430 -0.00010 0.00080 0.00000
Fe16 0.00680 0.00480 0.00450 -0.00050 0.00040 -0.00010
Al16 0.00680 0.00480 0.00450 -0.00050 0.00040 -0.00010
Al1_2 0.00590 0.00320 0.00450 0.00020 0.00050 0.00010
Si1 0.00590 0.00320 0.00450 0.00020 0.00050 0.00010
Al2_2 0.00620 0.00290 0.00460 0.00010 0.00070 -0.00010
Si2 0.00620 0.00290 0.00460 0.00010 0.00070 -0.00010
Be2 0.00620 0.00290 0.00460 0.00010 0.00070 -0.00010
Al3_2 0.00620 0.00330 0.00410 0.00010 0.00010 -0.00030
Si3 0.00620 0.00330 0.00410 0.00010 0.00010 -0.00030
Be3 0.00620 0.00330 0.00410 0.00010 0.00010 -0.00030
Al4 0.00610 0.00330 0.00450 -0.00100 0.00020 0.00040
Si4 0.00610 0.00330 0.00450 -0.00100 0.00020 0.00040
Be4 0.00610 0.00330 0.00450 -0.00100 0.00020 0.00040
Al5_2 0.00480 0.00610 0.00310 0.00030 0.00060 0.00000
Si5 0.00480 0.00610 0.00310 0.00030 0.00060 0.00000
Fe5_2 0.00480 0.00610 0.00310 0.00030 0.00060 0.00000
Al6 0.00520 0.00500 0.00370 -0.00060 0.00060 -0.00010
Si6 0.00520 0.00500 0.00370 -0.00060 0.00060 -0.00010
Fe6_2 0.00520 0.00500 0.00370 -0.00060 0.00060 -0.00010
Al7_2 0.00630 0.00310 0.00470 -0.00030 -0.00030 0.00050
Si7 0.00630 0.00310 0.00470 -0.00030 -0.00030 0.00050
Si8 0.00590 0.00330 0.00400 0.00030 0.00030 -0.00020
Be8 0.00590 0.00330 0.00400 0.00030 0.00030 -0.00020
Al9_2 0.00610 0.00340 0.00510 0.00010 0.00070 0.00000
Be9 0.00610 0.00340 0.00510 0.00010 0.00070 0.00000
Al10_2 0.00610 0.00320 0.00440 -0.00020 0.00040 0.00000
Si10 0.00610 0.00320 0.00440 -0.00020 0.00040 0.00000
Al11_2 0.00540 0.00450 0.00390 0.00020 0.00050 0.00030
Si11 0.00540 0.00450 0.00390 0.00020 0.00050 0.00030
Fe11_2 0.00540 0.00450 0.00390 0.00020 0.00050 0.00030
Al12 0.00500 0.00560 0.00350 -0.00030 0.00060 -0.00010
Si12 0.00500 0.00560 0.00350 -0.00030 0.00060 -0.00010
O1 0.00750 0.00570 0.00660 -0.00050 0.00100 -0.00050
O2 0.00670 0.00670 0.00670 -0.00050 0.00030 0.00010
O3 0.00710 0.00510 0.00380 0.00020 -0.00050 0.00050
O4 0.00880 0.00730 0.00650 -0.00090 0.00060 0.00100
O5 0.00670 0.01070 0.00580 0.00030 0.00090 0.00020
O6 0.00690 0.00390 0.00430 0.00010 0.00040 -0.00030
O7 0.00720 0.00960 0.00470 0.00030 0.00060 -0.00020
O8 0.00830 0.00490 0.00490 -0.00050 -0.00040 -0.00040
O9 0.00710 0.00560 0.00760 -0.00020 -0.00040 0.00090
O10 0.00670 0.00740 0.00620 0.00070 0.00040 -0.00010
O11 0.00870 0.00580 0.00730 0.00100 0.00170 -0.00040
O12 0.01020 0.00590 0.00630 0.00100 0.00120 -0.00020
O13 0.00620 0.00670 0.00660 0.00020 0.00090 -0.00040
O14 0.00610 0.00430 0.00360 0.00030 0.00070 0.00020
O15 0.00780 0.00380 0.00670 0.00000 0.00060 0.00030
O16 0.00820 0.00460 0.00440 -0.00010 0.00070 0.00040
O17 0.01160 0.00640 0.00860 0.00080 -0.00090 -0.00160
O18 0.00830 0.00490 0.00720 -0.00180 0.00050 -0.00050
O19 0.00830 0.00490 0.00740 0.00080 0.00110 -0.00030
O20 0.00810 0.00350 0.00460 -0.00030 0.00090 -0.00070
O21 0.00640 0.00480 0.00440 -0.00010 -0.00010 -0.00020
O22 0.00690 0.00530 0.00580 0.00000 0.00000 -0.00070
O23 0.00770 0.00640 0.00610 0.00010 -0.00060 -0.00020
O24 0.00860 0.00970 0.00620 -0.00180 0.00000 0.00090
O25 0.00770 0.01000 0.00680 0.00040 0.00040 0.00010
O26 0.00650 0.00410 0.00410 -0.00010 0.00060 -0.00020
O27 0.00790 0.00640 0.00590 0.00060 0.00040 -0.00120
O28 0.00940 0.00670 0.00690 0.00010 0.00130 -0.00020
O29 0.00600 0.00470 0.00440 0.00040 0.00090 0.00040
O30 0.00700 0.00510 0.00560 0.00070 0.00060 0.00050
O31 0.00850 0.00450 0.00580 0.00130 0.00140 0.00030
O32 0.00940 0.00790 0.00730 0.00190 0.00200 0.00080
O33 0.01080 0.01070 0.00620 -0.00280 0.00050 -0.00030
O34 0.00710 0.00500 0.00390 0.00030 0.00050 0.00060
O35 0.00630 0.00330 0.00650 0.00020 0.00050 0.00030
O36 0.01200 0.00520 0.00500 -0.00160 0.00000 0.00060
O37 0.00860 0.00530 0.00660 -0.00080 0.00120 -0.00070
O38 0.00850 0.00540 0.00570 -0.00140 0.00100 -0.00060
O39 0.00780 0.00500 0.00710 0.00100 0.00090 -0.00040
O40 0.00910 0.00460 0.00550 0.00060 0.00060 -0.00050

loop_
_atom_site_label
_atom_site_fract_x
_atom_site_fract_y
_atom_site_fract_z
_atom_site_occupancy
Fe1 0.06767 0.15950 -0.05979 0.04000
Al1_1 0.06767 0.15950 -0.05979 0.96000
Fe2 0.30694 0.15904 -0.31654 0.02000
Al2_1 0.30694 0.15904 -0.31654 0.98000
Fe3 0.18813 0.05663 -0.18449 0.07000
Al3_1 0.18813 0.05663 -0.18449 0.93000
Fe4 0.43951 0.05696 -0.43855 0.24000
Mg4 0.43951 0.05696 -0.43855 0.76000
Fe5_1 0.07223 0.36836 -0.06464 0.18000
Mg5 0.07223 0.36836 -0.06464 0.57000
Al5_1 0.07223 0.36836 -0.06464 0.25000
Fe6_1 0.30409 0.37321 -0.31160 0.21000
Mg6 0.30409 0.37321 -0.31160 0.79000
Fe7 0.43740 0.25938 -0.43755 0.03000
Al7_1 0.43740 0.25938 -0.43755 0.97000
Fe8 0.43783 0.24859 -0.18710 0.03000
Al8 0.43783 0.24859 -0.18710 0.97000
Fe9 0.56946 0.15861 -0.55686 0.07000
Mg9 0.56946 0.15861 -0.55686 0.27000
Al9_1 0.56946 0.15861 -0.55686 0.66000
Fe10 0.80404 0.15344 -0.82020 0.10000
Mg10 0.80404 0.15344 -0.82020 0.17000
Al10_1 0.80404 0.15344 -0.82020 0.73000
Fe11_1 0.68715 0.05624 -0.68682 0.15000
Mg11 0.68715 0.05624 -0.68682 0.61000
Al11_1 0.68715 0.05624 -0.68682 0.24000
Fe12 0.93494 0.05719 -0.93847 0.17000
Mg12 0.93494 0.05719 -0.93847 0.83000
Fe13 0.57726 0.37211 -0.56684 0.28000
Mg13 0.57726 0.37211 -0.56684 0.72000
Fe14 0.79912 0.37061 -0.80751 0.25000
Mg14 0.79912 0.37061 -0.80751 0.75000
Fe15 0.93696 0.25841 -0.93826 0.04000
Al15 0.93696 0.25841 -0.93826 0.96000
Fe16 0.93620 0.24922 -0.68757 0.04000
Al16 0.93620 0.24922 -0.68757 0.96000
Al1_2 0.12523 0.55322 0.07500 0.73000
Si1 0.12523 0.55322 0.07500 0.27000
Al2_2 0.37853 0.55263 -0.17448 0.33000
Si2 0.37853 0.55263 -0.17448 0.16000
Be2 0.37853 0.55263 -0.17448 0.51000
Al3_2 0.25517 0.44937 -0.05142 0.04000
Si3 0.25517 0.44937 -0.05142 0.78000
Be3 0.25517 0.44937 -0.05142 0.18000
Al4 0.49964 0.44408 -0.29784 0.38000
Si4 0.49964 0.44408 -0.29784 0.59000
Be4 0.49964 0.44408 -0.29784 0.03000
Al5_2 0.37776 0.75132 -0.18975 0.61000
Si5 0.37776 0.75132 -0.18975 0.37000
Fe5_2 0.37776 0.75132 -0.18975 0.02000
Al6 0.25335 0.24640 -0.06537 0.76000
Si6 0.25335 0.24640 -0.06537 0.22000
Fe6_2 0.25335 0.24640 -0.06537 0.02000
Al7_2 0.62550 0.55428 -0.42714 0.61000
Si7 0.62550 0.55428 -0.42714 0.39000
Si8 0.87702 0.55249 -0.67401 0.95000
Be8 0.87702 0.55249 -0.67401 0.05000
Al9_2 0.75273 0.45194 -0.54963 0.30000
Be9 0.75273 0.45194 -0.54963 0.70000
Al10_2 0.00003 0.44167 0.19962 0.96000
Si10 0.00003 0.44167 0.19962 0.04000
Al11_2 0.87801 0.75577 -0.68986 0.85000
Si11 0.87801 0.75577 -0.68986 0.12000
Fe11_2 0.87801 0.75577 -0.68986 0.03000
Al12 0.75220 0.25148 -0.56486 0.09000
Si12 0.75220 0.25148 -0.56486 0.91000
O1 0.43926 -0.25671 -0.56405 1.00000
O2 0.18532 -0.25032 -0.31536 1.00000
O3 0.06258 0.05891 0.05554 1.00000
O4 0.30918 0.05977 -0.19645 1.00000
O5 0.18201 0.15655 -0.07024 1.00000
O6 0.07843 -0.16963 -0.18107 1.00000
O7 0.18993 -0.04900 -0.07531 1.00000
O8 0.06767 0.06083 -0.17604 1.00000
O9 0.44138 -0.25268 -0.31211 1.00000
O10 0.18724 -0.25433 -0.05834 1.00000
O11 0.43859 -0.46189 -0.28915 1.00000
O12 0.19011 -0.46087 -0.04654 1.00000
O13 0.19399 0.15396 -0.30292 1.00000
O14 0.04996 -0.16834 0.05750 1.00000
O15 0.32622 -0.35101 -0.18823 1.00000
O16 0.06357 -0.34607 0.06499 1.00000
O17 0.43946 -0.45906 -0.58271 1.00000
O18 0.18583 -0.46500 -0.33301 1.00000
O19 0.29676 -0.35167 -0.43684 1.00000
O20 0.06670 -0.34461 -0.18930 1.00000
O21 0.94132 -0.25604 -0.05983 1.00000
O22 0.68156 -0.25199 -0.80959 1.00000
O23 0.56476 0.05920 -0.44776 1.00000
O24 0.81161 0.05192 -0.70281 1.00000
O25 0.68466 0.16572 -0.56825 1.00000
O26 0.57580 -0.16952 -0.68162 1.00000
O27 0.68734 -0.05750 -0.57214 1.00000
O28 0.56270 0.06166 -0.67674 1.00000
O29 0.94415 -0.25161 -0.81537 1.00000
O30 0.68465 -0.25652 -0.56440 1.00000
O31 0.93602 -0.45973 -0.78993 1.00000
O32 0.68424 -0.46186 -0.54871 1.00000
O33 0.69073 0.16136 -0.80738 1.00000
O34 0.54805 -0.17164 -0.44298 1.00000
O35 0.82433 -0.35166 -0.68688 1.00000
O36 0.56172 -0.34792 -0.43582 1.00000
O37 0.93915 -0.45726 -0.07569 1.00000
O38 0.68573 -0.46402 -0.83218 1.00000
O39 0.79933 -0.35256 -0.93602 1.00000
O40 0.56128 -0.34735 -0.68979 1.00000

loop_
_cod_changelog_entry_id
_cod_changelog_entry_author
_cod_changelog_entry_date
_cod_changelog_entry_text
1
;cod-tools version 3.10.1
Id: cif_fix_AMCSD_atom_labels 10224 2024-08-07 11:09:31Z saulius
;
2024-08-07T19:38:46+03:00
;Changed the following '_atom_site_label' values:
the first duplicated label 'Al1'  converted to 'Al1_1'
duplicated label 'Al1' at index 36 converted to 'Al1_2'
the first duplicated label 'Al2'  converted to 'Al2_1'
duplicated label 'Al2' at index 38 converted to 'Al2_2'
the first duplicated label 'Al3'  converted to 'Al3_1'
duplicated label 'Al3' at index 41 converted to 'Al3_2'
the first duplicated label 'Al5'  converted to 'Al5_1'
duplicated label 'Al5' at index 47 converted to 'Al5_2'
the first duplicated label 'Fe5'  converted to 'Fe5_1'
duplicated label 'Fe5' at index 49 converted to 'Fe5_2'
the first duplicated label 'Fe6'  converted to 'Fe6_1'
duplicated label 'Fe6' at index 52 converted to 'Fe6_2'
the first duplicated label 'Al7'  converted to 'Al7_1'
duplicated label 'Al7' at index 53 converted to 'Al7_2'
the first duplicated label 'Al9'  converted to 'Al9_1'
duplicated label 'Al9' at index 57 converted to 'Al9_2'
the first duplicated label 'Al10'  converted to 'Al10_1'
duplicated label 'Al10' at index 59 converted to 'Al10_2'
the first duplicated label 'Al11'  converted to 'Al11_1'
duplicated label 'Al11' at index 61 converted to 'Al11_2'
the first duplicated label 'Fe11'  converted to 'Fe11_1'
duplicated label 'Fe11' at index 63 converted to 'Fe11_2'
;

loop_
_cod_related_entry_id
_cod_related_entry_database
_cod_related_entry_code
1 AMCSD 0002331
